data_7106279
loop_
_publ_author_name
'Benjamin M. Day'
'Natalie E. Mansfield'
'Martyn P. Coles'
'Peter B. Hitchcock'

_publ_section_title
;
 Bicyclic guanidinate compounds of magnesium and their activity as
 pre-catalysts in the Tishchenko reaction
;
_journal_name_full Chem.Commun.
_journal_page_first 4995
_journal_paper_doi 10.1039/c0cc04789a
_journal_volume 47
_journal_year 2011
_chemical_compound_source 'synthesis as described'
_chemical_formula_moiety 'C22 H40 Cl2 Mg2 N6 O2'
_chemical_formula_sum 'C22 H40 Cl2 Mg2 N6 O2'
_chemical_formula_weight 540.12
_chemical_name_systematic
;
?
;
_space_group_IT_number 14
_symmetry_cell_setting monoclinic
_symmetry_Int_Tables_number 14
_symmetry_space_group_name_Hall '-P 2ybc'
_symmetry_space_group_name_H-M 'P 1 21/c 1'
_atom_sites_solution_hydrogens geom
_atom_sites_solution_primary direct
_atom_sites_solution_secondary difmap
_audit_conform_dict_location ftp://ftp.iucr.org/pub/cif_core.dic
_audit_conform_dict_name cif_core.dic
_audit_conform_dict_version 2.3
_audit_creation_date 2006-02-21T11:47:49-00:00
_audit_creation_method 'WinGX routine CIF_UPDATE'
_cell_angle_alpha 90
_cell_angle_beta 109.495(7)
_cell_angle_gamma 90
_cell_formula_units_Z 4
_cell_length_a 15.4059(19)
_cell_length_b 9.8558(14)
_cell_length_c 18.998(2)
_cell_measurement_reflns_used 156358
_cell_measurement_temperature 173(2)
_cell_measurement_theta_max 22.986
_cell_measurement_theta_min 3.395
_cell_measurement_wavelength 0.71073
_cell_volume 2719.2(6)
_computing_cell_refinement 'HKL Scalepack (Otwinowski & Minor 1997)'
_computing_data_collection 'Collect (Nonius BV, 1997-2000)'
_computing_data_reduction 'HKL Denzo and Scalepack (Otwinowski & Minor 1997)'
_computing_molecular_graphics 'Ortep-3 for Windows (Farrugia, 1997)'
_computing_publication_material 'WinGX publication routines (Farrugia, 1999)'
_computing_structure_refinement 'SHELXL-97 (Sheldrick, 1997)'
_computing_structure_solution 'SHELXS-86 (Sheldrick, 1986)'
_diffrn_ambient_temperature 173(2)
_diffrn_detector 'CCD plate'
_diffrn_detector_area_resol_mean 9
_diffrn_measured_fraction_theta_full 0.953
_diffrn_measured_fraction_theta_max 0.953
_diffrn_measurement_device '95mm CCD camera on \k-goniostat'
_diffrn_measurement_device_type KappaCCD
_diffrn_measurement_method 'CCD rotation images, thick slices'
_diffrn_orient_matrix_type 'by Nonius Collect from scalepack cell'
_diffrn_orient_matrix_UB_11 0.651215E-1
_diffrn_orient_matrix_UB_12 -0.26651E-1
_diffrn_orient_matrix_UB_13 0.75554E-2
_diffrn_orient_matrix_UB_21 0.20327E-1
_diffrn_orient_matrix_UB_22 0.455182E-1
_diffrn_orient_matrix_UB_23 0.499026E-1
_diffrn_orient_matrix_UB_31 -0.93487E-2
_diffrn_orient_matrix_UB_32 -0.866751E-1
_diffrn_orient_matrix_UB_33 0.238836E-1
_diffrn_radiation_monochromator graphite
_diffrn_radiation_probe x-ray
_diffrn_radiation_type MoK\a
_diffrn_radiation_wavelength 0.71073
_diffrn_reflns_av_R_equivalents 0.1021
_diffrn_reflns_av_unetI/netI 0.0576
_diffrn_reflns_limit_h_max 16
_diffrn_reflns_limit_h_min -16
_diffrn_reflns_limit_k_max 10
_diffrn_reflns_limit_k_min -10
_diffrn_reflns_limit_l_max 20
_diffrn_reflns_limit_l_min -20
_diffrn_reflns_number 18368
_diffrn_reflns_theta_full 22.97
_diffrn_reflns_theta_max 22.97
_diffrn_reflns_theta_min 3.49
_diffrn_source 'Enraf Nonius FR590'
_exptl_absorpt_coefficient_mu 0.316
_exptl_absorpt_correction_type none
_exptl_crystal_colour colourless
_exptl_crystal_density_diffrn 1.319
_exptl_crystal_density_method 'not measured'
_exptl_crystal_description prism
_exptl_crystal_F_000 1152
_exptl_crystal_size_max 0.2
_exptl_crystal_size_mid 0.2
_exptl_crystal_size_min 0.1
_refine_diff_density_max 0.62
_refine_diff_density_min -0.425
_refine_diff_density_rms 0.065
_refine_ls_extinction_method none
_refine_ls_goodness_of_fit_ref 1.09
_refine_ls_hydrogen_treatment constr
_refine_ls_matrix_type full
_refine_ls_number_parameters 292
_refine_ls_number_reflns 3590
_refine_ls_number_restraints 0
_refine_ls_restrained_S_all 1.09
_refine_ls_R_factor_all 0.0929
_refine_ls_R_factor_gt 0.0754
_refine_ls_shift/su_max 0.001
_refine_ls_shift/su_mean 0
_refine_ls_structure_factor_coef Fsqd
_refine_ls_weighting_details 'calc w=1/[\s^2^(Fo^2^)+(0.0818P)^2^+6.2126P] where P=(Fo^2^+2Fc^2^)/3'
_refine_ls_weighting_scheme calc
_refine_ls_wR_factor_gt 0.1909
_refine_ls_wR_factor_ref 0.2047
_reflns_number_gt 2911
_reflns_number_total 3590
_reflns_threshold_expression >2sigma(I)
_cod_data_source_file c0cc04789a.txt
_cod_data_source_block (1b)-feb1806
_cod_original_cell_volume 2719.3(6)
_cod_original_sg_symbol_H-M 'P 21/c'
_cod_database_code 7106279

loop_
_symmetry_equiv_pos_as_xyz
'x, y, z'
'-x, y+1/2, -z+1/2'
'-x, -y, -z'
'x, -y-1/2, z-1/2'

loop_
_atom_site_label
_atom_site_type_symbol
_atom_site_fract_x
_atom_site_fract_y
_atom_site_fract_z
_atom_site_U_iso_or_equiv
_atom_site_adp_type
_atom_site_occupancy
_atom_site_symmetry_multiplicity
_atom_site_calc_flag
_atom_site_refinement_flags
_atom_site_disorder_assembly
_atom_site_disorder_group
Mg1 Mg 0.75345(10) 0.43319(17) 0.25157(8) 0.0370(5) Uani 1 1 d . B .
Mg2 Mg 0.74176(10) 0.73542(17) 0.25348(8) 0.0388(5) Uani 1 1 d . C .
Cl1 Cl 0.81607(10) 0.86405(15) 0.18905(8) 0.0559(4) Uani 1 1 d . . .
Cl2 Cl 0.65920(10) 0.87207(15) 0.30663(8) 0.0587(5) Uani 1 1 d . . .
O1 O 0.6611(2) 0.2759(4) 0.20878(19) 0.0485(9) Uani 1 1 d . . .
O2 O 0.8571(2) 0.2924(4) 0.2908(2) 0.0509(9) Uani 1 1 d . . .
N1 N 0.8330(3) 0.6069(4) 0.3313(2) 0.0397(10) Uani 1 1 d . . .
N2 N 0.7302(3) 0.4628(4) 0.3526(2) 0.0418(10) Uani 1 1 d . . .
N3 N 0.8405(3) 0.5661(5) 0.4567(2) 0.0517(12) Uani 1 1 d . . .
N4 N 0.6611(3) 0.5901(4) 0.1810(2) 0.0394(10) Uani 1 1 d . . .
N5 N 0.7728(3) 0.4826(4) 0.1495(2) 0.0416(10) Uani 1 1 d . . .
N6 N 0.6484(3) 0.5822(5) 0.0538(2) 0.0531(12) Uani 1 1 d . . .
C1 C 0.8004(3) 0.5455(5) 0.3820(3) 0.0417(12) Uani 1 1 d . B .
C2 C 0.9266(3) 0.6639(6) 0.3629(3) 0.0496(14) Uani 1 1 d . C .
H2A H 0.9403 0.721 0.325 0.06 Uiso 1 1 calc R . .
H2B H 0.9723 0.5894 0.3769 0.06 Uiso 1 1 calc R . .
C3 C 0.9335(4) 0.7481(6) 0.4308(3) 0.0569(15) Uani 1 1 d . . .
H3A H 0.9955 0.7893 0.4508 0.068 Uiso 1 1 calc R C .
H3B H 0.8876 0.8223 0.4169 0.068 Uiso 1 1 calc R . .
C4 C 0.9163(4) 0.6599(6) 0.4895(3) 0.0590(16) Uani 1 1 d . C .
H4A H 0.9728 0.6078 0.5158 0.071 Uiso 1 1 calc R . .
H4B H 0.9019 0.7179 0.5266 0.071 Uiso 1 1 calc R . .
C5 C 0.8080(4) 0.4890(7) 0.5087(3) 0.0636(16) Uani 1 1 d . C .
H5A H 0.8224 0.5388 0.5565 0.076 Uiso 1 1 calc R . .
H5B H 0.8393 0.3999 0.5189 0.076 Uiso 1 1 calc R . .
C6 C 0.7043(4) 0.4686(7) 0.4745(3) 0.0678(17) Uani 1 1 d . . .
H6A H 0.6822 0.4112 0.5078 0.081 Uiso 1 1 calc R C .
H6B H 0.6727 0.5573 0.4688 0.081 Uiso 1 1 calc R . .
C7 C 0.6824(4) 0.4014(6) 0.3994(3) 0.0495(14) Uani 1 1 d . C .
H7A H 0.6995 0.3043 0.4069 0.059 Uiso 1 1 calc R . .
H7B H 0.6152 0.4066 0.3729 0.059 Uiso 1 1 calc R . .
C8 C 0.6950(3) 0.5524(5) 0.1259(3) 0.0410(12) Uani 1 1 d . B .
C9 C 0.5614(3) 0.6131(6) 0.1540(3) 0.0508(14) Uani 1 1 d . B .
H9A H 0.5418 0.6466 0.1956 0.061 Uiso 1 1 calc R . .
H9B H 0.5291 0.5264 0.1361 0.061 Uiso 1 1 calc R . .
C10 C 0.5358(4) 0.7147(7) 0.0919(3) 0.0739(19) Uani 1 1 d . . .
H10A H 0.4679 0.7243 0.0719 0.089 Uiso 1 1 calc R B .
H10B H 0.5623 0.8041 0.1114 0.089 Uiso 1 1 calc R . .
C11 C 0.5700(5) 0.6726(9) 0.0309(4) 0.090(2) Uani 1 1 d . B .
H11A H 0.5192 0.6274 -0.0085 0.107 Uiso 1 1 calc R . .
H11B H 0.587 0.7549 0.0086 0.107 Uiso 1 1 calc R . .
C15 C 0.5841(3) 0.2359(6) 0.2314(3) 0.0499(13) Uani 1 1 d . C .
H15A H 0.5504 0.3168 0.2394 0.06 Uiso 1 1 calc R . .
H15B H 0.6056 0.183 0.2784 0.06 Uiso 1 1 calc R . .
C16 C 0.5234(4) 0.1508(6) 0.1690(3) 0.0596(16) Uani 1 1 d . . .
H16A H 0.4734 0.206 0.1346 0.071 Uiso 1 1 calc R A 1
H16B H 0.4959 0.0752 0.1886 0.071 Uiso 1 1 calc R A 1
C19 C 0.9470(4) 0.2947(6) 0.2834(4) 0.0632(16) Uani 1 1 d . C .
H19A H 0.9896 0.3522 0.3227 0.076 Uiso 1 1 calc R . .
H19B H 0.9438 0.3305 0.2339 0.076 Uiso 1 1 calc R . .
C20 C 0.9783(4) 0.1515(6) 0.2918(4) 0.0607(16) Uani 1 1 d . . .
H20A H 1.0464 0.1459 0.3112 0.073 Uiso 1 1 calc R C .
H20B H 0.9552 0.1026 0.2436 0.073 Uiso 1 1 calc R . .
C21 C 0.9370(4) 0.0939(6) 0.3476(3) 0.0563(15) Uani 1 1 d . C .
H21A H 0.9218 -0.0035 0.3378 0.068 Uiso 1 1 calc R . .
H21B H 0.9799 0.1043 0.3994 0.068 Uiso 1 1 calc R . .
C22 C 0.8515(4) 0.1764(7) 0.3355(4) 0.077(2) Uani 1 1 d . C .
H22A H 0.7962 0.1217 0.3093 0.093 Uiso 1 1 calc R . .
H22B H 0.8473 0.2064 0.384 0.093 Uiso 1 1 calc R . .
C12 C 0.6867(5) 0.5471(8) -0.0037(4) 0.083(2) Uiso 0.57(2) 1 d P B 1
H12A H 0.6358 0.5211 -0.0493 0.099 Uiso 0.57(2) 1 calc PR B 1
H12B H 0.7167 0.6285 -0.0156 0.099 Uiso 0.57(2) 1 calc PR B 1
C13 C 0.7473(9) 0.4473(14) 0.0144(6) 0.064(4) Uiso 0.57(2) 1 d P B 1
H13A H 0.7824 0.4492 -0.0208 0.076 Uiso 0.57(2) 1 calc PR B 1
H13B H 0.7129 0.3606 0.0063 0.076 Uiso 0.57(2) 1 calc PR B 1
C14 C 0.8182(4) 0.4465(6) 0.0959(3) 0.0610(16) Uiso 0.57(2) 1 d P B 1
H14A H 0.846 0.3551 0.1078 0.073 Uiso 0.57(2) 1 calc PR B 1
H14B H 0.8682 0.5121 0.0995 0.073 Uiso 0.57(2) 1 calc PR B 1
C17 C 0.5872(4) 0.0979(6) 0.1299(3) 0.0629(16) Uiso 0.74(3) 1 d P C 1
H17A H 0.6176 0.013 0.1535 0.075 Uiso 0.74(3) 1 calc PR C 1
H17B H 0.5532 0.0803 0.0765 0.075 Uiso 0.74(3) 1 calc PR C 1
C18 C 0.6539(6) 0.2057(9) 0.1386(6) 0.047(3) Uiso 0.74(3) 1 d P C 1
H18A H 0.6331 0.2694 0.096 0.056 Uiso 0.74(3) 1 calc PR C 1
H18B H 0.7144 0.1679 0.1411 0.056 Uiso 0.74(3) 1 calc PR C 1
C12A C 0.6867(5) 0.5471(8) -0.0037(4) 0.083(2) Uiso 0.43(2) 1 d P B 2
H12C H 0.6779 0.6242 -0.0387 0.099 Uiso 0.43(2) 1 calc PR B 2
H12D H 0.6527 0.4683 -0.0321 0.099 Uiso 0.43(2) 1 calc PR B 2
C13A C 0.7943(12) 0.5106(19) 0.0293(8) 0.066(6) Uiso 0.43(2) 1 d P B 2
H13C H 0.8104 0.452 -0.0069 0.079 Uiso 0.43(2) 1 calc PR B 2
H13D H 0.8306 0.5953 0.035 0.079 Uiso 0.43(2) 1 calc PR B 2
C14A C 0.8182(4) 0.4465(6) 0.0959(3) 0.0610(16) Uiso 0.43(2) 1 d P B 2
H14C H 0.8852 0.4601 0.1208 0.073 Uiso 0.43(2) 1 calc PR B 2
H14D H 0.8086 0.3481 0.0857 0.073 Uiso 0.43(2) 1 calc PR B 2
C17A C 0.5872(4) 0.0979(6) 0.1299(3) 0.0629(16) Uiso 0.26(3) 1 d P C 2
H17C H 0.5641 0.1227 0.0764 0.075 Uiso 0.26(3) 1 calc PR C 2
H17D H 0.5922 -0.0022 0.1341 0.075 Uiso 0.26(3) 1 calc PR C 2
C18A C 0.6831(17) 0.166(3) 0.1701(16) 0.046(8) Uiso 0.26(3) 1 d P C 2
H18C H 0.7257 0.1017 0.2051 0.056 Uiso 0.26(3) 1 calc PR C 2
H18D H 0.7115 0.1978 0.1334 0.056 Uiso 0.26(3) 1 calc PR C 2

loop_
_atom_site_aniso_label
_atom_site_aniso_U_11
_atom_site_aniso_U_22
_atom_site_aniso_U_33
_atom_site_aniso_U_23
_atom_site_aniso_U_13
_atom_site_aniso_U_12
Mg1 0.0364(9) 0.0377(10) 0.0360(9) -0.0003(7) 0.0109(7) -0.0017(7)
Mg2 0.0415(9) 0.0379(10) 0.0327(9) 0.0001(7) 0.0067(7) -0.0010(7)
Cl1 0.0593(9) 0.0545(9) 0.0577(9) 0.0110(6) 0.0247(7) 0.0002(7)
Cl2 0.0694(10) 0.0561(9) 0.0554(9) -0.0050(6) 0.0270(7) 0.0054(7)
O1 0.047(2) 0.047(2) 0.057(2) -0.0129(16) 0.0239(17) -0.0119(17)
O2 0.0409(19) 0.046(2) 0.069(2) 0.0158(18) 0.0227(17) 0.0095(17)
N1 0.041(2) 0.042(2) 0.033(2) 0.0051(18) 0.0085(18) -0.0031(19)
N2 0.042(2) 0.044(3) 0.040(2) 0.0024(19) 0.0131(19) -0.002(2)
N3 0.064(3) 0.056(3) 0.031(2) 0.001(2) 0.010(2) -0.007(2)
N4 0.039(2) 0.042(2) 0.034(2) -0.0039(18) 0.0084(18) -0.0005(19)
N5 0.036(2) 0.052(3) 0.038(2) -0.0040(19) 0.0138(18) -0.002(2)
N6 0.053(3) 0.073(3) 0.030(2) -0.002(2) 0.010(2) -0.006(2)
C1 0.046(3) 0.038(3) 0.037(3) 0.003(2) 0.008(2) 0.009(3)
C2 0.042(3) 0.055(4) 0.044(3) 0.006(3) 0.005(2) -0.006(3)
C3 0.055(3) 0.058(4) 0.045(3) -0.002(3) -0.001(3) -0.012(3)
C4 0.069(4) 0.055(4) 0.040(3) -0.005(3) 0.001(3) -0.003(3)
C5 0.077(4) 0.073(4) 0.040(3) 0.008(3) 0.019(3) -0.002(4)
C6 0.077(4) 0.075(5) 0.057(4) 0.007(3) 0.031(3) -0.007(4)
C7 0.052(3) 0.055(4) 0.045(3) 0.007(2) 0.019(2) 0.002(3)
C8 0.044(3) 0.040(3) 0.035(3) -0.001(2) 0.007(2) -0.013(2)
C9 0.036(3) 0.058(4) 0.052(3) -0.006(3) 0.006(2) 0.003(3)
C10 0.065(4) 0.070(4) 0.067(4) 0.005(3) -0.005(3) 0.018(3)
C11 0.071(4) 0.121(7) 0.071(5) 0.039(4) 0.016(4) 0.029(5)
C15 0.044(3) 0.054(3) 0.051(3) -0.003(3) 0.017(2) -0.012(3)
C16 0.052(3) 0.073(4) 0.050(3) -0.009(3) 0.012(3) -0.017(3)
C19 0.049(3) 0.060(4) 0.085(4) 0.018(3) 0.028(3) 0.010(3)
C20 0.047(3) 0.046(3) 0.094(5) 0.008(3) 0.030(3) 0.007(3)
C21 0.050(3) 0.044(3) 0.068(4) 0.009(3) 0.011(3) 0.004(3)
C22 0.065(4) 0.062(4) 0.117(6) 0.045(4) 0.046(4) 0.013(3)

loop_
_atom_type_symbol
_atom_type_description
_atom_type_scat_dispersion_real
_atom_type_scat_dispersion_imag
_atom_type_scat_source
C C 0.0033 0.0016 'International Tables Vol C Tables 4.2.6.8 and 6.1.1.4'
H H 0 0 'International Tables Vol C Tables 4.2.6.8 and 6.1.1.4'
Cl Cl 0.1484 0.1585 'International Tables Vol C Tables 4.2.6.8 and 6.1.1.4'
Mg Mg 0.0486 0.0363 'International Tables Vol C Tables 4.2.6.8 and 6.1.1.4'
N N 0.0061 0.0033 'International Tables Vol C Tables 4.2.6.8 and 6.1.1.4'
O O 0.0106 0.006 'International Tables Vol C Tables 4.2.6.8 and 6.1.1.4'

loop_
_geom_angle_atom_site_label_1
_geom_angle_atom_site_label_2
_geom_angle_atom_site_label_3
_geom_angle
_geom_angle_site_symmetry_1
_geom_angle_site_symmetry_3
_geom_angle_publ_flag
O2 Mg1 O1 89.19(16) . . ?
O2 Mg1 N2 96.42(16) . . ?
O1 Mg1 N2 99.15(16) . . ?
O2 Mg1 N5 99.07(16) . . ?
O1 Mg1 N5 95.78(15) . . ?
N2 Mg1 N5 158.58(19) . . ?
O2 Mg1 N4 161.90(16) . . ?
O1 Mg1 N4 93.80(15) . . ?
N2 Mg1 N4 100.71(16) . . ?
N5 Mg1 N4 62.88(16) . . ?
O2 Mg1 N1 94.78(15) . . ?
O1 Mg1 N1 160.13(15) . . ?
N2 Mg1 N1 61.08(15) . . ?
N5 Mg1 N1 102.78(16) . . ?
N4 Mg1 N1 88.45(15) . . ?
N4 Mg2 N1 99.35(17) . . ?
N4 Mg2 Cl2 113.37(13) . . ?
N1 Mg2 Cl2 112.53(13) . . ?
N4 Mg2 Cl1 108.53(13) . . ?
N1 Mg2 Cl1 111.78(13) . . ?
Cl2 Mg2 Cl1 110.77(9) . . ?
C18A O1 C15 108.0(9) . . ?
C15 O1 C18 108.7(4) . . ?
C18A O1 Mg1 121.6(8) . . ?
C15 O1 Mg1 127.6(3) . . ?
C18 O1 Mg1 122.6(3) . . ?
C19 O2 C22 108.5(4) . . ?
C19 O2 Mg1 127.6(3) . . ?
C22 O2 Mg1 123.8(3) . . ?
C1 N1 C2 114.9(4) . . ?
C1 N1 Mg2 116.6(3) . . ?
C2 N1 Mg2 113.1(3) . . ?
C1 N1 Mg1 84.0(3) . . ?
C2 N1 Mg1 140.4(3) . . ?
Mg2 N1 Mg1 84.39(14) . . ?
C1 N2 C7 120.4(4) . . ?
C1 N2 Mg1 96.2(3) . . ?
C7 N2 Mg1 141.0(3) . . ?
C1 N3 C4 124.1(4) . . ?
C1 N3 C5 119.3(4) . . ?
C4 N3 C5 116.6(4) . . ?
C8 N4 C9 113.4(4) . . ?
C8 N4 Mg2 113.4(3) . . ?
C9 N4 Mg2 116.6(3) . . ?
C8 N4 Mg1 86.7(3) . . ?
C9 N4 Mg1 134.7(3) . . ?
Mg2 N4 Mg1 87.67(15) . . ?
C8 N5 C14 118.7(4) . . ?
C8 N5 Mg1 92.4(3) . . ?
C14 N5 Mg1 146.2(4) . . ?
C8 N6 C12 120.0(5) . . ?
C8 N6 C11 123.2(5) . . ?
C12 N6 C11 115.6(5) . . ?
N2 C1 N3 123.8(5) . . ?
N2 C1 N1 114.7(4) . . ?
N3 C1 N1 121.5(5) . . ?
N1 C2 C3 109.7(4) . . ?
N1 C2 H2A 109.7 . . ?
C3 C2 H2A 109.7 . . ?
N1 C2 H2B 109.7 . . ?
C3 C2 H2B 109.7 . . ?
H2A C2 H2B 108.2 . . ?
C4 C3 C2 109.6(5) . . ?
C4 C3 H3A 109.7 . . ?
C2 C3 H3A 109.7 . . ?
C4 C3 H3B 109.7 . . ?
C2 C3 H3B 109.7 . . ?
H3A C3 H3B 108.2 . . ?
N3 C4 C3 111.3(4) . . ?
N3 C4 H4A 109.4 . . ?
C3 C4 H4A 109.4 . . ?
N3 C4 H4B 109.4 . . ?
C3 C4 H4B 109.4 . . ?
H4A C4 H4B 108 . . ?
N3 C5 C6 109.1(4) . . ?
N3 C5 H5A 109.9 . . ?
C6 C5 H5A 109.9 . . ?
N3 C5 H5B 109.9 . . ?
C6 C5 H5B 109.9 . . ?
H5A C5 H5B 108.3 . . ?
C7 C6 C5 109.5(5) . . ?
C7 C6 H6A 109.8 . . ?
C5 C6 H6A 109.8 . . ?
C7 C6 H6B 109.8 . . ?
C5 C6 H6B 109.8 . . ?
H6A C6 H6B 108.2 . . ?
N2 C7 C6 113.3(5) . . ?
N2 C7 H7A 108.9 . . ?
C6 C7 H7A 108.9 . . ?
N2 C7 H7B 108.9 . . ?
C6 C7 H7B 108.9 . . ?
H7A C7 H7B 107.7 . . ?
N5 C8 N6 125.0(5) . . ?
N5 C8 N4 114.5(4) . . ?
N6 C8 N4 120.5(5) . . ?
N4 C9 C10 110.4(5) . . ?
N4 C9 H9A 109.6 . . ?
C10 C9 H9A 109.6 . . ?
N4 C9 H9B 109.6 . . ?
C10 C9 H9B 109.6 . . ?
H9A C9 H9B 108.1 . . ?
C11 C10 C9 111.1(5) . . ?
C11 C10 H10A 109.4 . . ?
C9 C10 H10A 109.4 . . ?
C11 C10 H10B 109.4 . . ?
C9 C10 H10B 109.4 . . ?
H10A C10 H10B 108 . . ?
N6 C11 C10 114.6(5) . . ?
N6 C11 H11A 108.6 . . ?
C10 C11 H11A 108.6 . . ?
N6 C11 H11B 108.6 . . ?
C10 C11 H11B 108.6 . . ?
H11A C11 H11B 107.6 . . ?
O1 C15 C16 105.9(4) . . ?
O1 C15 H15A 110.5 . . ?
C16 C15 H15A 110.5 . . ?
O1 C15 H15B 110.5 . . ?
C16 C15 H15B 110.5 . . ?
H15A C15 H15B 108.7 . . ?
C15 C16 C17 104.3(5) . . ?
C15 C16 H16A 110.9 . . ?
C17 C16 H16A 110.9 . . ?
C15 C16 H16B 110.9 . . ?
C17 C16 H16B 110.9 . . ?
H16A C16 H16B 108.9 . . ?
O2 C19 C20 105.3(5) . . ?
O2 C19 H19A 110.7 . . ?
C20 C19 H19A 110.7 . . ?
O2 C19 H19B 110.7 . . ?
C20 C19 H19B 110.7 . . ?
H19A C19 H19B 108.8 . . ?
C19 C20 C21 103.5(5) . . ?
C19 C20 H20A 111.1 . . ?
C21 C20 H20A 111.1 . . ?
C19 C20 H20B 111.1 . . ?
C21 C20 H20B 111.1 . . ?
H20A C20 H20B 109 . . ?
C22 C21 C20 104.0(5) . . ?
C22 C21 H21A 111 . . ?
C20 C21 H21A 111 . . ?
C22 C21 H21B 111 . . ?
C20 C21 H21B 111 . . ?
H21A C21 H21B 109 . . ?
O2 C22 C21 107.4(5) . . ?
O2 C22 H22A 110.2 . . ?
C21 C22 H22A 110.2 . . ?
O2 C22 H22B 110.2 . . ?
C21 C22 H22B 110.2 . . ?
H22A C22 H22B 108.5 . . ?
C13 C12 N6 114.5(7) . . ?
C13 C12 H12A 108.6 . . ?
N6 C12 H12A 108.6 . . ?
C13 C12 H12B 108.6 . . ?
N6 C12 H12B 108.6 . . ?
H12A C12 H12B 107.6 . . ?
C12 C13 C14 117.3(9) . . ?
C12 C13 H13A 108 . . ?
C14 C13 H13A 108 . . ?
C12 C13 H13B 108 . . ?
C14 C13 H13B 108 . . ?
H13A C13 H13B 107.2 . . ?
N5 C14 C13 110.4(6) . . ?
N5 C14 H14A 109.6 . . ?
C13 C14 H14A 109.6 . . ?
N5 C14 H14B 109.6 . . ?
C13 C14 H14B 109.6 . . ?
H14A C14 H14B 108.1 . . ?
C18 C17 C16 104.1(5) . . ?
C18 C17 H17A 110.9 . . ?
C16 C17 H17A 110.9 . . ?
C18 C17 H17B 110.9 . . ?
C16 C17 H17B 110.9 . . ?
H17A C17 H17B 109 . . ?
C17 C18 O1 106.5(5) . . ?
C17 C18 H18A 110.4 . . ?
O1 C18 H18A 110.4 . . ?
C17 C18 H18B 110.4 . . ?
O1 C18 H18B 110.4 . . ?
H18A C18 H18B 108.6 . . ?
H13C C13A H13D 107.8 . . ?
O1 C18A H18C 111.1 . . ?
O1 C18A H18D 111.1 . . ?
H18C C18A H18D 109.1 . . ?

loop_
_geom_bond_atom_site_label_1
_geom_bond_atom_site_label_2
_geom_bond_distance
_geom_bond_site_symmetry_2
_geom_bond_publ_flag
Mg1 O2 2.058(4) . ?
Mg1 O1 2.078(4) . ?
Mg1 N2 2.087(4) . ?
Mg1 N5 2.114(4) . ?
Mg1 N4 2.222(4) . ?
Mg1 N1 2.343(4) . ?
Mg2 N4 2.085(4) . ?
Mg2 N1 2.093(4) . ?
Mg2 Cl2 2.304(2) . ?
Mg2 Cl1 2.313(2) . ?
O1 C18A 1.42(2) . ?
O1 C15 1.444(6) . ?
O1 C18 1.472(8) . ?
O2 C19 1.438(6) . ?
O2 C22 1.444(6) . ?
N1 C1 1.367(6) . ?
N1 C2 1.475(6) . ?
N2 C1 1.320(6) . ?
N2 C7 1.462(6) . ?
N3 C1 1.361(6) . ?
N3 C4 1.457(7) . ?
N3 C5 1.461(7) . ?
N4 C8 1.369(6) . ?
N4 C9 1.466(6) . ?
N5 C8 1.323(6) . ?
N5 C14 1.459(7) . ?
N6 C8 1.350(6) . ?
N6 C12 1.445(8) . ?
N6 C11 1.446(8) . ?
C2 C3 1.508(7) . ?
C2 H2A 0.99 . ?
C2 H2B 0.99 . ?
C3 C4 1.505(8) . ?
C3 H3A 0.99 . ?
C3 H3B 0.99 . ?
C4 H4A 0.99 . ?
C4 H4B 0.99 . ?
C5 C6 1.523(8) . ?
C5 H5A 0.99 . ?
C5 H5B 0.99 . ?
C6 C7 1.505(8) . ?
C6 H6A 0.99 . ?
C6 H6B 0.99 . ?
C7 H7A 0.99 . ?
C7 H7B 0.99 . ?
C9 C10 1.498(8) . ?
C9 H9A 0.99 . ?
C9 H9B 0.99 . ?
C10 C11 1.483(9) . ?
C10 H10A 0.99 . ?
C10 H10B 0.99 . ?
C11 H11A 0.99 . ?
C11 H11B 0.99 . ?
C15 C16 1.498(7) . ?
C15 H15A 0.99 . ?
C15 H15B 0.99 . ?
C16 C17 1.508(8) . ?
C16 H16A 0.99 . ?
C16 H16B 0.99 . ?
C19 C20 1.483(8) . ?
C19 H19A 0.99 . ?
C19 H19B 0.99 . ?
C20 C21 1.517(8) . ?
C20 H20A 0.99 . ?
C20 H20B 0.99 . ?
C21 C22 1.498(8) . ?
C21 H21A 0.99 . ?
C21 H21B 0.99 . ?
C22 H22A 0.99 . ?
C22 H22B 0.99 . ?
C12 C13 1.320(12) . ?
C12 H12A 0.99 . ?
C12 H12B 0.99 . ?
C13 C14 1.570(13) . ?
C13 H13A 0.99 . ?
C13 H13B 0.99 . ?
C14 H14A 0.99 . ?
C14 H14B 0.99 . ?
C17 C18 1.449(9) . ?
C17 H17A 0.99 . ?
C17 H17B 0.99 . ?
C18 H18A 0.99 . ?
C18 H18B 0.99 . ?
C13A H13C 0.99 . ?
C13A H13D 0.99 . ?
C18A H18C 0.99 . ?
C18A H18D 0.99 . ?
